data_1514140
loop_
_publ_author_name
'Manna, Madhu Sudan'
'Mukherjee, Santanu'

_publ_section_title
;
 Remarkable influence of secondary catalyst site on enantioselective
 desymmetrization of cyclopentenedione
;
_journal_issue 4
_journal_name_full 'Chemical Science'
_journal_page_first 1627
_journal_paper_doi 10.1039/c3sc53102c
_journal_volume 5
_journal_year 2014
_chemical_absolute_configuration ad
_chemical_formula_moiety 'C18 H15 Cl O4'
_chemical_formula_sum 'C18 H15 Cl O4'
_chemical_formula_weight 330.75
_chemical_name_systematic
;
 ? 
;
_space_group_crystal_system orthorhombic
_space_group_IT_number 19
_space_group_name_Hall 'P 2ac 2ab'
_space_group_name_H-M_alt 'P 21 21 21'
_symmetry_space_group_name_Hall 'P 2ac 2ab'
_symmetry_space_group_name_H-M 'P 21 21 21'
_atom_sites_solution_hydrogens geom
_atom_sites_solution_primary direct
_atom_sites_solution_secondary difmap
_audit_creation_date 2013-05-22
_audit_creation_method
;
  Olex2 1.2
  (compiled Dec  5 2012 16:20:19, GUI svn.r4385)
;
_cell_angle_alpha 90.000
_cell_angle_beta 90.000
_cell_angle_gamma 90.000
_cell_formula_units_Z 8
_cell_length_a 6.465(5)
_cell_length_b 16.927(5)
_cell_length_c 29.143(5)
_cell_measurement_temperature 100
_cell_volume 3189(3)
_computing_molecular_graphics
;
O. V. Dolomanov, L. J. Bourhis, R. J. Gildea, J. A. K. Howard and H. Puschmann,
OLEX2: a complete structure solution, refinement and analysis program.
J. Appl. Cryst. (2009). 42, 339-341.
;
_computing_publication_material
;
O. V. Dolomanov, L. J. Bourhis, R. J. Gildea, J. A. K. Howard and H. Puschmann,
OLEX2: a complete structure solution, refinement and analysis program.
J. Appl. Cryst. (2009). 42, 339-341.
;
_computing_structure_refinement
;
XL, G.M. Sheldrick, Acta Cryst.
(2008). A64, 112-122
;
_computing_structure_solution 'SHELXS-97 (Sheldrick, 2008)'
_diffrn_ambient_temperature 100
_diffrn_detector_area_resol_mean 8
_diffrn_measured_fraction_theta_full 1.000
_diffrn_measured_fraction_theta_max 1.000
_diffrn_measurement_device_type 'Bruker SMART APEX CCD area detector'
_diffrn_measurement_method '\w and \f scans'
_diffrn_radiation_monochromator graphite
_diffrn_radiation_type MoK\a
_diffrn_radiation_wavelength 0.71073
_diffrn_reflns_av_R_equivalents 0.0853
_diffrn_reflns_av_unetI/netI 0.0475
_diffrn_reflns_limit_h_max 7
_diffrn_reflns_limit_h_min -7
_diffrn_reflns_limit_k_max 20
_diffrn_reflns_limit_k_min -20
_diffrn_reflns_limit_l_max 34
_diffrn_reflns_limit_l_min -34
_diffrn_reflns_number 49790
_diffrn_reflns_theta_full 25.00
_diffrn_reflns_theta_max 25.00
_diffrn_reflns_theta_min 1.39
_diffrn_source 'sealed tube'
_exptl_absorpt_coefficient_mu 0.257
_exptl_absorpt_correction_T_max 0.9409
_exptl_absorpt_correction_T_min 0.9315
_exptl_absorpt_correction_type multi-scan
_exptl_absorpt_process_details SADABS
_exptl_crystal_colour colourless
_exptl_crystal_colour_primary colourless
_exptl_crystal_density_diffrn 1.378
_exptl_crystal_density_method 'not measured'
_exptl_crystal_description block
_exptl_crystal_F_000 1376
_exptl_crystal_size_max 0.28
_exptl_crystal_size_mid 0.26
_exptl_crystal_size_min 0.24
_refine_diff_density_max 0.332
_refine_diff_density_min -0.220
_refine_diff_density_rms 0.048
_refine_ls_abs_structure_details 'Flack H.D. (1983), Acta Cryst. A39, 876-881'
_refine_ls_abs_structure_Flack 0.00(6)
_refine_ls_extinction_method none
_refine_ls_goodness_of_fit_ref 1.055
_refine_ls_hydrogen_treatment constr
_refine_ls_matrix_type full
_refine_ls_number_parameters 419
_refine_ls_number_reflns 5631
_refine_ls_number_restraints 0
_refine_ls_restrained_S_all 1.055
_refine_ls_R_factor_all 0.0477
_refine_ls_R_factor_gt 0.0387
_refine_ls_shift/su_max 0.000
_refine_ls_shift/su_mean 0.000
_refine_ls_structure_factor_coef Fsqd
_refine_ls_weighting_details 'calc w=1/[\s^2^(Fo^2^)+(0.0385P)^2^+1.1946P] where P=(Fo^2^+2Fc^2^)/3'
_refine_ls_weighting_scheme calc
_refine_ls_wR_factor_gt 0.0872
_refine_ls_wR_factor_ref 0.0913
_reflns_number_gt 5028
_reflns_number_total 5631
_reflns_threshold_expression >2sigma(I)
_cod_data_source_file c3sc53102c4.cif
_cod_data_source_block 6
_cod_database_code 1514140

loop_
_space_group_symop_id
_space_group_symop_operation_xyz
1 'x, y, z'
2 '-x+1/2, -y, z+1/2'
3 'x+1/2, -y+1/2, -z'
4 '-x, y+1/2, -z+1/2'

loop_
_atom_site_label
_atom_site_type_symbol
_atom_site_fract_x
_atom_site_fract_y
_atom_site_fract_z
_atom_site_U_iso_or_equiv
_atom_site_adp_type
_atom_site_occupancy
_atom_site_symmetry_multiplicity
_atom_site_calc_flag
_atom_site_refinement_flags
C1 C 0.5815(4) 0.65297(16) 0.54443(9) 0.0235(6) Uani 1 1 d .
C2 C 0.6468(4) 0.67467(15) 0.50085(9) 0.0248(6) Uani 1 1 d .
H2 H 0.7825 0.6947 0.4963 0.030 Uiso 1 1 calc R
C3 C 0.5138(4) 0.66702(14) 0.46430(9) 0.0211(6) Uani 1 1 d .
H3 H 0.5590 0.6819 0.4345 0.025 Uiso 1 1 calc R
C4 C 0.3126(4) 0.63770(14) 0.47014(8) 0.0195(6) Uani 1 1 d .
C5 C 0.2495(4) 0.61943(15) 0.51455(9) 0.0226(6) Uani 1 1 d .
H5 H 0.1121 0.6015 0.5195 0.027 Uiso 1 1 calc R
C6 C 0.3808(4) 0.62664(15) 0.55159(9) 0.0236(6) Uani 1 1 d .
H6 H 0.3345 0.6138 0.5816 0.028 Uiso 1 1 calc R
C7 C 0.1787(4) 0.62015(15) 0.42911(8) 0.0214(6) Uani 1 1 d .
H7A H 0.2075 0.6596 0.4049 0.026 Uiso 1 1 calc R
H7B H 0.0316 0.6256 0.4380 0.026 Uiso 1 1 calc R
C8 C 0.2143(4) 0.53601(14) 0.40925(8) 0.0165(5) Uani 1 1 d .
C9 C 0.0804(4) 0.52097(17) 0.36695(9) 0.0236(6) Uani 1 1 d .
H9A H 0.1198 0.5578 0.3425 0.035 Uiso 1 1 calc R
H9B H -0.0655 0.5289 0.3748 0.035 Uiso 1 1 calc R
H9C H 0.1010 0.4666 0.3564 0.035 Uiso 1 1 calc R
C10 C 0.4437(4) 0.52492(15) 0.39940(8) 0.0163(5) Uani 1 1 d .
C11 C 0.5344(4) 0.47393(15) 0.43500(8) 0.0162(5) Uani 1 1 d .
H11 H 0.6782 0.4640 0.4386 0.019 Uiso 1 1 calc R
C12 C 0.3862(4) 0.44355(14) 0.46160(8) 0.0145(5) Uani 1 1 d .
C13 C 0.1809(4) 0.47578(15) 0.44722(8) 0.0182(5) Uani 1 1 d .
C14 C 0.4083(4) 0.38550(15) 0.50046(8) 0.0150(5) Uani 1 1 d .
C15 C 0.2954(4) 0.30895(15) 0.48965(9) 0.0207(6) Uani 1 1 d .
H15A H 0.3432 0.2884 0.4601 0.031 Uiso 1 1 calc R
H15B H 0.1463 0.3190 0.4882 0.031 Uiso 1 1 calc R
H15C H 0.3239 0.2701 0.5138 0.031 Uiso 1 1 calc R
C16 C 0.3485(4) 0.42009(15) 0.54618(8) 0.0180(6) Uani 1 1 d .
H16 H 0.2138 0.4380 0.5540 0.022 Uiso 1 1 calc R
C17 C 0.5100(4) 0.42196(15) 0.57382(9) 0.0201(6) Uani 1 1 d .
H17 H 0.5102 0.4408 0.6045 0.024 Uiso 1 1 calc R
C18 C 0.6893(4) 0.38998(15) 0.54912(8) 0.0185(6) Uani 1 1 d .
C19 C 0.8214(4) 0.23445(16) 0.81257(9) 0.0230(6) Uani 1 1 d .
C20 C 0.7487(5) 0.17723(15) 0.78322(9) 0.0238(6) Uani 1 1 d .
H20 H 0.6174 0.1536 0.7883 0.029 Uiso 1 1 calc R
C21 C 0.8690(4) 0.15446(16) 0.74625(9) 0.0237(6) Uani 1 1 d .
H21 H 0.8183 0.1155 0.7257 0.028 Uiso 1 1 calc R
C22 C 1.0626(4) 0.18760(16) 0.73866(9) 0.0221(6) Uani 1 1 d .
C23 C 1.1365(4) 0.24188(16) 0.77044(9) 0.0242(6) Uani 1 1 d .
H23 H 1.2719 0.2627 0.7667 0.029 Uiso 1 1 calc R
C24 C 1.0173(4) 0.26653(17) 0.80762(9) 0.0258(6) Uani 1 1 d .
H24 H 1.0687 0.3042 0.8289 0.031 Uiso 1 1 calc R
C25 C 1.1791(4) 0.17123(15) 0.69466(9) 0.0240(6) Uani 1 1 d .
H25A H 1.1498 0.1166 0.6845 0.029 Uiso 1 1 calc R
H25B H 1.3295 0.1755 0.7005 0.029 Uiso 1 1 calc R
C26 C 1.1175(4) 0.22965(16) 0.65610(9) 0.0203(6) Uani 1 1 d .
C27 C 1.2386(5) 0.21332(17) 0.61193(9) 0.0277(7) Uani 1 1 d .
H27A H 1.2079 0.1598 0.6011 0.042 Uiso 1 1 calc R
H27B H 1.3872 0.2181 0.6180 0.042 Uiso 1 1 calc R
H27C H 1.1983 0.2516 0.5884 0.042 Uiso 1 1 calc R
C28 C 0.8843(4) 0.22730(16) 0.64800(8) 0.0194(6) Uani 1 1 d .
C29 C 0.7951(4) 0.30402(15) 0.66131(8) 0.0185(6) Uani 1 1 d .
H29 H 0.6515 0.3159 0.6610 0.022 Uiso 1 1 calc R
C30 C 0.9432(4) 0.35466(16) 0.67395(8) 0.0181(6) Uani 1 1 d .
C31 C 1.1481(4) 0.31485(16) 0.67158(8) 0.0208(6) Uani 1 1 d .
C32 C 0.9200(4) 0.43873(15) 0.68947(9) 0.0191(6) Uani 1 1 d .
C33 C 1.0376(5) 0.49676(16) 0.65917(9) 0.0241(6) Uani 1 1 d .
H33A H 0.9949 0.4898 0.6272 0.036 Uiso 1 1 calc R
H33B H 1.1865 0.4869 0.6619 0.036 Uiso 1 1 calc R
H33C H 1.0071 0.5509 0.6690 0.036 Uiso 1 1 calc R
C34 C 0.9717(4) 0.44558(15) 0.73957(9) 0.0192(6) Uani 1 1 d .
H34 H 1.1051 0.4369 0.7523 0.023 Uiso 1 1 calc R
C35 C 0.8071(4) 0.46513(15) 0.76337(9) 0.0223(6) Uani 1 1 d .
H35 H 0.8011 0.4705 0.7958 0.027 Uiso 1 1 calc R
C36 C 0.6338(4) 0.47725(15) 0.73158(9) 0.0227(6) Uani 1 1 d .
O1 O 0.0156(3) 0.45771(12) 0.46386(6) 0.0271(5) Uani 1 1 d .
O2 O 0.5360(3) 0.55397(11) 0.36693(6) 0.0223(4) Uani 1 1 d .
O3 O 0.6279(3) 0.36904(10) 0.50598(5) 0.0163(4) Uani 1 1 d .
O4 O 0.8648(3) 0.37936(12) 0.56180(6) 0.0253(4) Uani 1 1 d .
O5 O 0.7903(3) 0.17079(10) 0.63266(6) 0.0250(4) Uani 1 1 d .
O6 O 1.3128(3) 0.34534(12) 0.68070(6) 0.0279(4) Uani 1 1 d .
O7 O 0.7020(3) 0.45968(10) 0.68793(6) 0.0202(4) Uani 1 1 d .
O8 O 0.4604(3) 0.49931(12) 0.73841(7) 0.0313(5) Uani 1 1 d .
Cl1 Cl 0.75396(11) 0.65767(4) 0.59021(2) 0.03282(18) Uani 1 1 d .
Cl2 Cl 0.66479(12) 0.26823(5) 0.85711(2) 0.03472(19) Uani 1 1 d .

loop_
_atom_site_aniso_label
_atom_site_aniso_U_11
_atom_site_aniso_U_22
_atom_site_aniso_U_33
_atom_site_aniso_U_23
_atom_site_aniso_U_13
_atom_site_aniso_U_12
C1 0.0244(15) 0.0187(13) 0.0275(15) -0.0053(12) -0.0029(12) 0.0054(12)
C2 0.0212(15) 0.0213(15) 0.0320(15) -0.0047(11) -0.0006(12) 0.0015(12)
C3 0.0250(15) 0.0147(14) 0.0235(13) 0.0002(11) 0.0059(12) 0.0015(12)
C4 0.0198(14) 0.0152(13) 0.0236(13) -0.0021(10) 0.0011(12) 0.0056(11)
C5 0.0179(14) 0.0208(14) 0.0292(14) -0.0021(11) 0.0033(11) 0.0026(12)
C6 0.0282(16) 0.0215(14) 0.0211(13) -0.0016(11) 0.0046(12) 0.0041(12)
C7 0.0152(13) 0.0259(14) 0.0230(13) 0.0040(11) 0.0019(11) 0.0047(12)
C8 0.0115(13) 0.0203(13) 0.0177(12) 0.0021(10) -0.0004(11) 0.0019(11)
C9 0.0159(14) 0.0300(16) 0.0248(14) 0.0048(12) -0.0037(11) 0.0019(12)
C10 0.0151(13) 0.0192(13) 0.0147(12) -0.0024(11) -0.0003(10) 0.0000(11)
C11 0.0122(13) 0.0171(13) 0.0194(12) -0.0031(10) -0.0006(11) 0.0012(11)
C12 0.0120(12) 0.0166(13) 0.0148(12) -0.0036(10) 0.0011(10) -0.0002(10)
C13 0.0137(13) 0.0221(13) 0.0187(12) -0.0018(11) 0.0020(11) -0.0008(11)
C14 0.0072(12) 0.0177(13) 0.0202(13) 0.0016(10) -0.0034(10) 0.0034(10)
C15 0.0231(15) 0.0183(13) 0.0206(13) 0.0025(11) -0.0002(12) -0.0048(12)
C16 0.0145(13) 0.0200(13) 0.0194(13) 0.0040(11) 0.0016(11) 0.0016(11)
C17 0.0232(15) 0.0209(14) 0.0163(13) 0.0005(11) 0.0016(12) 0.0008(12)
C18 0.0171(15) 0.0184(13) 0.0200(13) 0.0056(11) 0.0008(12) -0.0028(11)
C19 0.0265(15) 0.0239(14) 0.0185(12) 0.0030(11) 0.0034(12) 0.0036(13)
C20 0.0265(15) 0.0204(14) 0.0246(14) 0.0071(11) -0.0008(12) -0.0010(13)
C21 0.0309(16) 0.0177(13) 0.0226(13) 0.0011(11) -0.0028(12) -0.0006(13)
C22 0.0230(15) 0.0205(14) 0.0227(14) 0.0030(11) -0.0027(12) 0.0063(12)
C23 0.0177(14) 0.0297(15) 0.0251(14) 0.0005(12) -0.0029(12) 0.0005(13)
C24 0.0297(16) 0.0289(15) 0.0189(13) 0.0006(12) -0.0036(13) -0.0022(14)
C25 0.0220(15) 0.0214(14) 0.0287(14) -0.0038(11) 0.0023(13) 0.0038(12)
C26 0.0183(14) 0.0225(14) 0.0201(13) -0.0019(11) 0.0037(11) -0.0011(12)
C27 0.0253(16) 0.0298(16) 0.0279(15) -0.0108(12) 0.0068(13) -0.0070(14)
C28 0.0240(14) 0.0189(14) 0.0153(13) -0.0010(11) 0.0030(11) -0.0023(13)
C29 0.0157(14) 0.0228(13) 0.0169(12) 0.0015(11) -0.0011(11) -0.0003(12)
C30 0.0205(14) 0.0208(14) 0.0131(12) 0.0011(10) -0.0001(10) -0.0017(12)
C31 0.0239(16) 0.0229(14) 0.0155(13) -0.0022(11) 0.0018(11) -0.0016(12)
C32 0.0121(13) 0.0210(14) 0.0241(14) -0.0011(11) -0.0022(11) 0.0012(11)
C33 0.0252(16) 0.0206(14) 0.0264(14) 0.0015(11) 0.0020(12) -0.0035(12)
C34 0.0183(14) 0.0160(13) 0.0231(13) -0.0005(11) -0.0047(12) -0.0024(11)
C35 0.0258(15) 0.0198(13) 0.0212(13) -0.0034(11) -0.0033(12) -0.0008(12)
C36 0.0219(16) 0.0162(13) 0.0299(15) -0.0032(11) -0.0007(12) -0.0015(12)
O1 0.0107(10) 0.0401(12) 0.0303(10) 0.0101(9) 0.0015(8) -0.0024(9)
O2 0.0176(9) 0.0293(10) 0.0201(9) 0.0059(8) 0.0024(8) 0.0012(8)
O3 0.0087(9) 0.0218(9) 0.0184(9) 0.0023(7) -0.0016(7) 0.0016(7)
O4 0.0122(10) 0.0382(12) 0.0254(10) 0.0069(9) -0.0045(8) 0.0004(9)
O5 0.0250(11) 0.0233(10) 0.0266(10) -0.0042(8) -0.0005(9) -0.0078(9)
O6 0.0153(10) 0.0283(10) 0.0401(11) -0.0103(9) 0.0014(9) -0.0029(9)
O7 0.0173(10) 0.0198(9) 0.0236(9) -0.0023(8) -0.0038(8) 0.0017(8)
O8 0.0170(11) 0.0354(12) 0.0415(12) -0.0109(10) -0.0007(9) 0.0052(9)
Cl1 0.0310(4) 0.0359(4) 0.0315(4) -0.0040(3) -0.0090(3) 0.0047(3)
Cl2 0.0366(4) 0.0401(4) 0.0275(4) -0.0040(3) 0.0108(3) -0.0009(4)

loop_
_atom_type_symbol
_atom_type_description
_atom_type_scat_dispersion_real
_atom_type_scat_dispersion_imag
_atom_type_scat_source
C C 0.0033 0.0016 'International Tables Vol C Tables 4.2.6.8 and 6.1.1.4'
H H 0.0000 0.0000 'International Tables Vol C Tables 4.2.6.8 and 6.1.1.4'
O O 0.0106 0.0060 'International Tables Vol C Tables 4.2.6.8 and 6.1.1.4'
Cl Cl 0.1484 0.1585 'International Tables Vol C Tables 4.2.6.8 and 6.1.1.4'

loop_
_geom_angle_atom_site_label_1
_geom_angle_atom_site_label_2
_geom_angle_atom_site_label_3
_geom_angle
C2 C1 Cl1 119.6(2)
C6 C1 C2 120.5(3)
C6 C1 Cl1 119.9(2)
C1 C2 H2 120.2
C3 C2 C1 119.6(3)
C3 C2 H2 120.2
C2 C3 H3 119.4
C2 C3 C4 121.3(2)
C4 C3 H3 119.4
C3 C4 C7 120.4(2)
C5 C4 C3 117.6(2)
C5 C4 C7 121.8(2)
C4 C5 H5 119.1
C6 C5 C4 121.9(3)
C6 C5 H5 119.1
C1 C6 H6 120.5
C5 C6 C1 119.1(3)
C5 C6 H6 120.5
C4 C7 H7A 109.0
C4 C7 H7B 109.0
C4 C7 C8 113.0(2)
H7A C7 H7B 107.8
C8 C7 H7A 109.0
C8 C7 H7B 109.0
C9 C8 C7 111.7(2)
C10 C8 C7 109.1(2)
C10 C8 C9 112.3(2)
C13 C8 C7 108.8(2)
C13 C8 C9 113.3(2)
C13 C8 C10 101.1(2)
C8 C9 H9A 109.5
C8 C9 H9B 109.5
C8 C9 H9C 109.5
H9A C9 H9B 109.5
H9A C9 H9C 109.5
H9B C9 H9C 109.5
C11 C10 C8 109.1(2)
O2 C10 C8 124.9(2)
O2 C10 C11 126.0(2)
C10 C11 H11 124.8
C12 C11 C10 110.4(2)
C12 C11 H11 124.8
C11 C12 C13 109.5(2)
C11 C12 C14 128.3(2)
C13 C12 C14 122.2(2)
C12 C13 C8 108.8(2)
O1 C13 C8 125.8(2)
O1 C13 C12 125.3(2)
C12 C14 C15 110.8(2)
C16 C14 C12 112.8(2)
C16 C14 C15 113.0(2)
O3 C14 C12 107.51(19)
O3 C14 C15 109.2(2)
O3 C14 C16 103.13(19)
C14 C15 H15A 109.5
C14 C15 H15B 109.5
C14 C15 H15C 109.5
H15A C15 H15B 109.5
H15A C15 H15C 109.5
H15B C15 H15C 109.5
C14 C16 H16 124.9
C17 C16 C14 110.3(2)
C17 C16 H16 124.9
C16 C17 H17 125.8
C16 C17 C18 108.5(2)
C18 C17 H17 125.8
O3 C18 C17 108.5(2)
O4 C18 C17 130.3(2)
O4 C18 O3 121.1(2)
C20 C19 C24 121.6(3)
C20 C19 Cl2 119.7(2)
C24 C19 Cl2 118.7(2)
C19 C20 H20 120.4
C19 C20 C21 119.2(3)
C21 C20 H20 120.4
C20 C21 H21 119.4
C20 C21 C22 121.2(3)
C22 C21 H21 119.4
C21 C22 C23 118.1(3)
C21 C22 C25 120.6(3)
C23 C22 C25 121.0(2)
C22 C23 H23 119.1
C22 C23 C24 121.7(3)
C24 C23 H23 119.1
C19 C24 C23 118.0(3)
C19 C24 H24 121.0
C23 C24 H24 121.0
C22 C25 H25A 109.3
C22 C25 H25B 109.3
C22 C25 C26 111.7(2)
H25A C25 H25B 107.9
C26 C25 H25A 109.3
C26 C25 H25B 109.3
C27 C26 C25 111.3(2)
C28 C26 C25 110.4(2)
C28 C26 C27 111.7(2)
C31 C26 C25 110.9(2)
C31 C26 C27 110.7(2)
C31 C26 C28 101.4(2)
C26 C27 H27A 109.5
C26 C27 H27B 109.5
C26 C27 H27C 109.5
H27A C27 H27B 109.5
H27A C27 H27C 109.5
H27B C27 H27C 109.5
C29 C28 C26 108.9(2)
O5 C28 C26 124.7(2)
O5 C28 C29 126.4(3)
C28 C29 H29 124.5
C30 C29 C28 110.9(2)
C30 C29 H29 124.5
C29 C30 C31 109.5(2)
C29 C30 C32 128.3(2)
C31 C30 C32 122.2(2)
C30 C31 C26 109.1(2)
O6 C31 C26 125.5(3)
O6 C31 C30 125.4(2)
C30 C32 C33 112.8(2)
C30 C32 C34 110.1(2)
C34 C32 C33 113.7(2)
O7 C32 C30 108.6(2)
O7 C32 C33 108.0(2)
O7 C32 C34 103.1(2)
C32 C33 H33A 109.5
C32 C33 H33B 109.5
C32 C33 H33C 109.5
H33A C33 H33B 109.5
H33A C33 H33C 109.5
H33B C33 H33C 109.5
C32 C34 H34 124.7
C35 C34 C32 110.7(2)
C35 C34 H34 124.7
C34 C35 H35 125.7
C34 C35 C36 108.7(2)
C36 C35 H35 125.7
O7 C36 C35 107.9(2)
O8 C36 C35 130.7(3)
O8 C36 O7 121.3(2)
C18 O3 C14 109.61(19)
C36 O7 C32 109.5(2)

loop_
_geom_bond_atom_site_label_1
_geom_bond_atom_site_label_2
_geom_bond_distance
C1 C2 1.388(4)
C1 C6 1.388(4)
C1 Cl1 1.741(3)
C2 H2 0.9500
C2 C3 1.375(4)
C3 H3 0.9500
C3 C4 1.403(4)
C4 C5 1.392(4)
C4 C7 1.506(4)
C5 H5 0.9500
C5 C6 1.378(4)
C6 H6 0.9500
C7 H7A 0.9900
C7 H7B 0.9900
C7 C8 1.554(4)
C8 C9 1.528(4)
C8 C10 1.522(4)
C8 C13 1.520(3)
C9 H9A 0.9800
C9 H9B 0.9800
C9 H9C 0.9800
C10 C11 1.472(4)
C10 O2 1.222(3)
C11 H11 0.9500
C11 C12 1.336(4)
C12 C13 1.494(4)
C12 C14 1.506(3)
C13 O1 1.213(3)
C14 C15 1.520(4)
C14 C16 1.506(3)
C14 O3 1.455(3)
C15 H15A 0.9800
C15 H15B 0.9800
C15 H15C 0.9800
C16 H16 0.9500
C16 C17 1.319(4)
C17 H17 0.9500
C17 C18 1.468(4)
C18 O3 1.365(3)
C18 O4 1.207(3)
C19 C20 1.375(4)
C19 C24 1.385(4)
C19 Cl2 1.743(3)
C20 H20 0.9500
C20 C21 1.383(4)
C21 H21 0.9500
C21 C22 1.389(4)
C22 C23 1.389(4)
C22 C25 1.513(4)
C23 H23 0.9500
C23 C24 1.394(4)
C24 H24 0.9500
C25 H25A 0.9900
C25 H25B 0.9900
C25 C26 1.549(4)
C26 C27 1.532(4)
C26 C28 1.527(4)
C26 C31 1.524(4)
C27 H27A 0.9800
C27 H27B 0.9800
C27 H27C 0.9800
C28 C29 1.473(4)
C28 O5 1.218(3)
C29 H29 0.9500
C29 C30 1.337(4)
C30 C31 1.488(4)
C30 C32 1.501(4)
C31 O6 1.213(3)
C32 C33 1.524(4)
C32 C34 1.502(4)
C32 O7 1.454(3)
C33 H33A 0.9800
C33 H33B 0.9800
C33 H33C 0.9800
C34 H34 0.9500
C34 C35 1.312(4)
C35 H35 0.9500
C35 C36 1.468(4)
C36 O7 1.379(3)
C36 O8 1.198(3)
